data_2221739
loop_
_publ_author_name
'H\"okelek, T.'
'Dal, H.'
'Tercan, B.'
'\"Ozbek, F. E.'
'Necefo\(glu, H.'

_publ_section_title
Diaquabis(2-chlorobenzoato-\k<i>O</i>)bis(<i>N</i>,<i>N</i>-diethylnicotinamide-\k<i>N</i>^1^)manganese(II)
_journal_coeditor_code IM2110
_journal_issue 5
_journal_name_full 'Acta Crystallographica Section E'
_journal_page_first m513
_journal_page_last m514
_journal_paper_doi 10.1107/S160053680901318X
_journal_volume 65
_journal_year 2009
_chemical_formula_iupac '[Mn (C7 H4 Cl O2)2 (C10 H14 N2 O)2 (H2 O)2]'
_chemical_formula_moiety 'C34 H40 Cl2 Mn N4 O8'
_chemical_formula_sum 'C34 H40 Cl2 Mn N4 O8'
_chemical_formula_weight 758.54
_chemical_name_systematic
;
Diaquabis(2-chlorobenzoato-\k<i>O</i>)bis(<i>N</i>,<i>N</i>-
diethylnicotinamide-\k<i>N</i>^1^)manganese(II)
;
_space_group_IT_number 14
_symmetry_cell_setting monoclinic
_symmetry_space_group_name_Hall '-P 2yn'
_symmetry_space_group_name_H-M 'P 1 21/n 1'
_atom_sites_solution_hydrogens geom
_atom_sites_solution_primary direct
_atom_sites_solution_secondary difmap
_audit_creation_method SHELXL-97
_cell_angle_alpha 90.00
_cell_angle_beta 114.9880(10)
_cell_angle_gamma 90.00
_cell_formula_units_Z 2
_cell_length_a 13.2840(2)
_cell_length_b 10.2499(3)
_cell_length_c 15.0023(4)
_cell_measurement_reflns_used 8796
_cell_measurement_temperature 100(2)
_cell_measurement_theta_max 28.38
_cell_measurement_theta_min 2.49
_cell_volume 1851.50(8)
_computing_cell_refinement 'SAINT (Bruker, 2007)'
_computing_data_collection 'APEX2 (Bruker, 2007)'
_computing_data_reduction 'SAINT (Bruker, 2007)'
_computing_molecular_graphics 'ORTEP-3 for Windows (Farrugia, 1997)'
_computing_publication_material 'WinGX (Farrugia, 1999)'
_computing_structure_refinement 'SHELXL97 (Sheldrick, 2008)'
_computing_structure_solution 'SHELXS97 (Sheldrick, 2008)'
_diffrn_ambient_temperature 100(2)
_diffrn_measured_fraction_theta_full 0.997
_diffrn_measured_fraction_theta_max 0.997
_diffrn_measurement_device_type 'Bruker Kappa APEXII CCD area-detector'
_diffrn_measurement_method '\f and \w'
_diffrn_radiation_monochromator graphite
_diffrn_radiation_source 'fine-focus sealed tube'
_diffrn_radiation_type MoK\a
_diffrn_radiation_wavelength 0.71073
_diffrn_reflns_av_R_equivalents 0.0484
_diffrn_reflns_av_sigmaI/netI 0.0351
_diffrn_reflns_limit_h_max 17
_diffrn_reflns_limit_h_min -17
_diffrn_reflns_limit_k_max 13
_diffrn_reflns_limit_k_min -13
_diffrn_reflns_limit_l_max 20
_diffrn_reflns_limit_l_min -18
_diffrn_reflns_number 16951
_diffrn_reflns_theta_full 28.39
_diffrn_reflns_theta_max 28.39
_diffrn_reflns_theta_min 1.72
_exptl_absorpt_coefficient_mu 0.554
_exptl_absorpt_correction_T_max 0.864
_exptl_absorpt_correction_T_min 0.778
_exptl_absorpt_correction_type multi-scan
_exptl_absorpt_process_details '(SADABS; Bruker, 2005)'
_exptl_crystal_colour colorless
_exptl_crystal_density_diffrn 1.361
_exptl_crystal_density_method 'not measured'
_exptl_crystal_description block
_exptl_crystal_F_000 790
_exptl_crystal_size_max 0.46
_exptl_crystal_size_mid 0.44
_exptl_crystal_size_min 0.27
_refine_diff_density_max 1.168
_refine_diff_density_min -0.377
_refine_ls_extinction_method none
_refine_ls_goodness_of_fit_ref 1.069
_refine_ls_hydrogen_treatment mixed
_refine_ls_matrix_type full
_refine_ls_number_parameters 233
_refine_ls_number_reflns 4635
_refine_ls_number_restraints 3
_refine_ls_restrained_S_all 1.082
_refine_ls_R_factor_all 0.0392
_refine_ls_R_factor_gt 0.0332
_refine_ls_shift/su_max 0.000
_refine_ls_shift/su_mean 0.000
_refine_ls_structure_factor_coef Fsqd
_refine_ls_weighting_details 'calc w=1/[\s^2^(Fo^2^)+(0.0439P)^2^+0.6941P] where P=(Fo^2^+2Fc^2^)/3'
_refine_ls_weighting_scheme calc
_refine_ls_wR_factor_gt 0.0888
_refine_ls_wR_factor_ref 0.0914
_reflns_number_gt 3984
_reflns_number_total 4635
_reflns_threshold_expression I>2\s(I)
_cod_data_source_file im2110.cif
_cod_data_source_block I
_cod_original_sg_symbol_H-M 'P 21/n'
_cod_database_code 2221739
_cod_database_fobs_code 2221739

loop_
_symmetry_equiv_pos_as_xyz
'x, y, z'
'-x+1/2, y+1/2, -z+1/2'
'-x, -y, -z'
'x-1/2, -y-1/2, z-1/2'

loop_
_atom_site_type_symbol
_atom_site_label
_atom_site_fract_x
_atom_site_fract_y
_atom_site_fract_z
_atom_site_U_iso_or_equiv
_atom_site_adp_type
_atom_site_calc_flag
_atom_site_refinement_flags
_atom_site_occupancy
_atom_site_disorder_assembly
_atom_site_disorder_group
Mn Mn1 0.5000 0.0000 0.0000 0.01025(9) Uani d S 1 . .
Cl Cl1 0.18512(4) -0.13983(4) 0.08159(3) 0.02988(11) Uani d . 1 . .
O O1 0.46966(9) -0.04216(10) 0.12506(7) 0.0170(2) Uani d . 1 . .
O O2 0.35458(12) 0.11652(11) 0.12485(10) 0.0316(3) Uani d . 1 . .
O O3 0.93810(8) 0.11259(9) 0.39721(7) 0.0163(2) Uani d . 1 . .
O O4 0.61938(8) -0.16212(10) 0.03910(7) 0.0146(2) Uani d D 1 . .
H H41 0.634(2) -0.173(2) -0.0135(13) 0.053(7) Uiso d D 1 . .
H H42 0.6079(18) -0.2422(16) 0.0558(15) 0.038(6) Uiso d D 1 . .
N N1 0.64747(10) 0.13022(11) 0.09437(8) 0.0142(2) Uani d . 1 . .
N N2 0.98935(11) 0.00083(12) 0.29330(9) 0.0175(3) Uani d . 1 . .
C C1 0.40228(12) 0.01065(14) 0.15298(10) 0.0158(3) Uani d . 1 . .
C C2 0.38071(12) -0.06704(14) 0.22885(10) 0.0168(3) Uani d . 1 . .
C C3 0.45941(14) -0.07053(16) 0.32641(11) 0.0230(3) Uani d . 1 . .
H H3 0.5231 -0.0196 0.3459 0.028 Uiso calc R 1 . .
C C4 0.44378(15) -0.14936(17) 0.39502(12) 0.0274(4) Uani d . 1 . .
H H4 0.4965 -0.1505 0.4600 0.033 Uiso calc R 1 . .
C C5 0.34943(15) -0.22608(17) 0.36617(13) 0.0279(4) Uani d . 1 . .
H H5 0.3396 -0.2800 0.4117 0.033 Uiso calc R 1 . .
C C6 0.26970(15) -0.22309(16) 0.26997(12) 0.0247(3) Uani d . 1 . .
H H6 0.2061 -0.2742 0.2506 0.030 Uiso calc R 1 . .
C C7 0.28603(13) -0.14272(15) 0.20293(11) 0.0198(3) Uani d . 1 . .
C C8 0.64781(12) 0.26020(14) 0.08373(10) 0.0161(3) Uani d . 1 . .
H H8 0.5867 0.2994 0.0340 0.019 Uiso calc R 1 . .
C C9 0.73522(12) 0.33862(14) 0.14366(10) 0.0167(3) Uani d . 1 . .
H H9 0.7324 0.4284 0.1340 0.020 Uiso calc R 1 . .
C C10 0.82671(12) 0.28205(13) 0.21802(10) 0.0150(3) Uani d . 1 . .
H H10 0.8856 0.3329 0.2601 0.018 Uiso calc R 1 . .
C C11 0.82833(11) 0.14699(13) 0.22827(10) 0.0136(3) Uani d . 1 . .
C C12 0.73728(12) 0.07548(14) 0.16547(10) 0.0146(3) Uani d . 1 . .
H H12 0.7385 -0.0147 0.1730 0.017 Uiso calc R 1 . .
C C13 0.92349(11) 0.08431(13) 0.31200(10) 0.0134(3) Uani d . 1 . .
C C14 0.98096(15) -0.03017(19) 0.19502(12) 0.0299(4) Uani d . 1 . .
H H14A 1.0537 -0.0218 0.1951 0.036 Uiso calc R 1 . .
H H14B 0.9320 0.0323 0.1482 0.036 Uiso calc R 1 . .
C C15 0.93702(17) -0.1674(2) 0.16204(15) 0.0459(6) Uani d . 1 . .
H H15A 0.9385 -0.1857 0.0998 0.069 Uiso calc R 1 . .
H H15B 0.8621 -0.1737 0.1555 0.069 Uiso calc R 1 . .
H H15C 0.9828 -0.2294 0.2100 0.069 Uiso calc R 1 . .
C C16 1.08576(12) -0.05400(15) 0.37696(11) 0.0192(3) Uani d . 1 . .
H H16A 1.1004 -0.1414 0.3606 0.023 Uiso calc R 1 . .
H H16B 1.0688 -0.0601 0.4337 0.023 Uiso calc R 1 . .
C C17 1.18844(14) 0.02997(17) 0.40244(12) 0.0259(4) Uani d . 1 . .
H H17A 1.2498 -0.0080 0.4570 0.039 Uiso calc R 1 . .
H H17B 1.1745 0.1161 0.4198 0.039 Uiso calc R 1 . .
H H17C 1.2059 0.0350 0.3466 0.039 Uiso calc R 1 . .

loop_
_atom_site_aniso_label
_atom_site_aniso_U_11
_atom_site_aniso_U_22
_atom_site_aniso_U_33
_atom_site_aniso_U_12
_atom_site_aniso_U_13
_atom_site_aniso_U_23
Mn1 0.01013(14) 0.01034(14) 0.00924(14) -0.00008(10) 0.00310(11) 0.00017(10)
Cl1 0.0296(2) 0.0346(2) 0.0235(2) -0.00607(17) 0.00939(16) -0.00069(15)
O1 0.0177(5) 0.0201(5) 0.0156(5) 0.0057(4) 0.0093(4) 0.0049(4)
O2 0.0518(8) 0.0195(6) 0.0413(7) 0.0159(5) 0.0369(7) 0.0131(5)
O3 0.0187(5) 0.0141(5) 0.0116(5) 0.0021(4) 0.0019(4) -0.0019(4)
O4 0.0170(5) 0.0107(5) 0.0161(5) 0.0004(4) 0.0068(4) 0.0007(4)
N1 0.0140(6) 0.0132(6) 0.0127(5) -0.0008(4) 0.0030(5) 0.0004(4)
N2 0.0168(6) 0.0199(6) 0.0127(6) 0.0039(5) 0.0031(5) -0.0002(4)
C1 0.0193(7) 0.0144(7) 0.0163(7) -0.0006(5) 0.0099(6) -0.0003(5)
C2 0.0211(7) 0.0145(7) 0.0197(7) 0.0043(6) 0.0135(6) 0.0028(5)
C3 0.0220(8) 0.0259(8) 0.0227(8) 0.0017(6) 0.0111(6) 0.0043(6)
C4 0.0296(9) 0.0337(9) 0.0204(8) 0.0064(7) 0.0121(7) 0.0087(6)
C5 0.0381(10) 0.0270(9) 0.0276(8) 0.0046(7) 0.0226(8) 0.0100(7)
C6 0.0293(9) 0.0221(8) 0.0303(8) -0.0027(7) 0.0198(7) 0.0022(6)
C7 0.0242(8) 0.0198(7) 0.0191(7) 0.0017(6) 0.0125(6) 0.0006(5)
C8 0.0147(6) 0.0157(7) 0.0142(6) 0.0016(5) 0.0025(5) 0.0023(5)
C9 0.0196(7) 0.0111(6) 0.0166(7) -0.0005(5) 0.0050(6) 0.0010(5)
C10 0.0150(6) 0.0141(7) 0.0134(6) -0.0028(5) 0.0035(5) -0.0020(5)
C11 0.0136(6) 0.0147(6) 0.0102(6) 0.0008(5) 0.0029(5) 0.0001(5)
C12 0.0155(6) 0.0120(6) 0.0132(6) -0.0001(5) 0.0031(5) 0.0002(5)
C13 0.0125(6) 0.0099(6) 0.0140(6) -0.0027(5) 0.0018(5) -0.0001(5)
C14 0.0262(9) 0.0466(11) 0.0154(7) 0.0147(8) 0.0072(6) -0.0029(7)
C15 0.0322(10) 0.0573(13) 0.0357(10) 0.0100(9) 0.0022(8) -0.0289(9)
C16 0.0181(7) 0.0180(7) 0.0174(7) 0.0069(6) 0.0037(6) 0.0022(5)
C17 0.0189(8) 0.0314(9) 0.0235(8) 0.0012(7) 0.0051(6) -0.0036(6)

loop_
_atom_type_symbol
_atom_type_description
_atom_type_scat_dispersion_real
_atom_type_scat_dispersion_imag
_atom_type_scat_source
C C 0.0033 0.0016 'International Tables Vol C Tables 4.2.6.8 and 6.1.1.4'
H H 0.0000 0.0000 'International Tables Vol C Tables 4.2.6.8 and 6.1.1.4'
Cl Cl 0.1484 0.1585 'International Tables Vol C Tables 4.2.6.8 and 6.1.1.4'
Mn Mn 0.3368 0.7283 'International Tables Vol C Tables 4.2.6.8 and 6.1.1.4'
N N 0.0061 0.0033 'International Tables Vol C Tables 4.2.6.8 and 6.1.1.4'
O O 0.0106 0.0060 'International Tables Vol C Tables 4.2.6.8 and 6.1.1.4'

loop_
_geom_angle_atom_site_label_1
_geom_angle_atom_site_label_2
_geom_angle_atom_site_label_3
_geom_angle_site_symmetry_1
_geom_angle_site_symmetry_3
_geom_angle
_geom_angle_publ_flag
O1 Mn1 O1 . 3_655 180.00(8) ?
O1 Mn1 O4 . 3_655 90.28(4) ?
O1 Mn1 O4 3_655 3_655 89.72(4) ?
O1 Mn1 O4 . . 89.72(4) ?
O1 Mn1 O4 3_655 . 90.28(4) ?
O1 Mn1 N1 . 3_655 89.75(4) ?
O1 Mn1 N1 3_655 3_655 90.25(4) ?
O1 Mn1 N1 . . 90.25(4) ?
O1 Mn1 N1 3_655 . 89.75(4) ?
O4 Mn1 O4 3_655 . 180.00(6) ?
O4 Mn1 N1 3_655 3_655 86.76(4) ?
O4 Mn1 N1 . 3_655 93.24(4) ?
O4 Mn1 N1 3_655 . 93.24(4) ?
O4 Mn1 N1 . . 86.76(4) ?
N1 Mn1 N1 3_655 . 180.00(10) ?
Mn1 O4 H41 . . 105.2(15) ?
Mn1 O4 H42 . . 125.6(14) ?
H41 O4 H42 . . 105.1(19) ?
C1 O1 Mn1 . . 129.29(9) ?
C8 N1 Mn1 . . 123.24(9) ?
C12 N1 Mn1 . . 119.15(9) ?
C12 N1 C8 . . 117.59(12) ?
C13 N2 C14 . . 124.89(12) ?
C13 N2 C16 . . 118.42(12) ?
C14 N2 C16 . . 116.32(13) ?
O1 C1 C2 . . 114.28(12) ?
O2 C1 O1 . . 126.65(14) ?
O2 C1 C2 . . 119.07(13) ?
C3 C2 C1 . . 120.47(14) ?
C7 C2 C1 . . 121.43(13) ?
C7 C2 C3 . . 117.99(14) ?
C2 C3 H3 . . 119.6 ?
C4 C3 C2 . . 120.76(16) ?
C4 C3 H3 . . 119.6 ?
C3 C4 H4 . . 120.1 ?
C5 C4 C3 . . 119.78(15) ?
C5 C4 H4 . . 120.1 ?
C4 C5 H5 . . 119.8 ?
C6 C5 C4 . . 120.42(15) ?
C6 C5 H5 . . 119.8 ?
C5 C6 C7 . . 118.98(16) ?
C5 C6 H6 . . 120.5 ?
C7 C6 H6 . . 120.5 ?
C2 C7 Cl1 . . 119.26(11) ?
C6 C7 Cl1 . . 118.68(13) ?
C6 C7 C2 . . 122.05(15) ?
N1 C8 C9 . . 122.86(13) ?
N1 C8 H8 . . 118.6 ?
C9 C8 H8 . . 118.6 ?
C8 C9 H9 . . 120.3 ?
C10 C9 C8 . . 119.35(13) ?
C10 C9 H9 . . 120.3 ?
C9 C10 C11 . . 118.26(13) ?
C9 C10 H10 . . 120.9 ?
C11 C10 H10 . . 120.9 ?
C12 C11 C10 . . 118.82(13) ?
C12 C11 C13 . . 121.82(12) ?
C10 C11 C13 . . 119.15(12) ?
N1 C12 C11 . . 123.10(13) ?
N1 C12 H12 . . 118.5 ?
C11 C12 H12 . . 118.5 ?
O3 C13 N2 . . 122.25(12) ?
O3 C13 C11 . . 118.14(13) ?
N2 C13 C11 . . 119.60(12) ?
N2 C14 C15 . . 112.51(16) ?
N2 C14 H14A . . 109.1 ?
N2 C14 H14B . . 109.1 ?
C15 C14 H14A . . 109.1 ?
C15 C14 H14B . . 109.1 ?
H14A C14 H14B . . 107.8 ?
C14 C15 H15A . . 109.5 ?
C14 C15 H15B . . 109.5 ?
C14 C15 H15C . . 109.5 ?
H15A C15 H15B . . 109.5 ?
H15A C15 H15C . . 109.5 ?
H15B C15 H15C . . 109.5 ?
N2 C16 C17 . . 111.28(13) ?
N2 C16 H16A . . 109.4 ?
N2 C16 H16B . . 109.4 ?
C17 C16 H16A . . 109.4 ?
C17 C16 H16B . . 109.4 ?
H16A C16 H16B . . 108.0 ?
C16 C17 H17A . . 109.5 ?
C16 C17 H17B . . 109.5 ?
C16 C17 H17C . . 109.5 ?
H17A C17 H17B . . 109.5 ?
H17A C17 H17C . . 109.5 ?
H17B C17 H17C . . 109.5 ?

loop_
_geom_bond_atom_site_label_1
_geom_bond_atom_site_label_2
_geom_bond_site_symmetry_2
_geom_bond_distance
_geom_bond_publ_flag
Mn1 O1 . 2.1233(10) ?
Mn1 O1 3_655 2.1233(10) ?
Mn1 O4 3_655 2.1987(10) ?
Mn1 O4 . 2.1987(10) ?
Mn1 N1 3_655 2.2980(12) ?
Mn1 N1 . 2.2980(12) ?
Cl1 C7 . 1.7464(16) ?
O1 C1 . 1.2595(18) ?
O2 C1 . 1.2375(18) ?
O3 C13 . 1.2435(17) ?
O4 H41 . 0.896(12) ?
O4 H42 . 0.890(15) ?
N1 C8 . 1.3420(18) ?
N1 C12 . 1.3419(17) ?
N2 C13 . 1.3355(19) ?
N2 C14 . 1.466(2) ?
N2 C16 . 1.4742(18) ?
C2 C1 . 1.512(2) ?
C2 C3 . 1.394(2) ?
C3 C4 . 1.392(2) ?
C3 H3 . 0.9300 ?
C4 C5 . 1.385(3) ?
C4 H4 . 0.9300 ?
C5 H5 . 0.9300 ?
C6 C5 . 1.384(2) ?
C6 H6 . 0.9300 ?
C7 C2 . 1.386(2) ?
C7 C6 . 1.386(2) ?
C8 C9 . 1.3859(19) ?
C8 H8 . 0.9300 ?
C9 C10 . 1.3828(19) ?
C9 H9 . 0.9300 ?
C10 H10 . 0.9300 ?
C11 C10 . 1.3920(19) ?
C11 C12 . 1.3875(19) ?
C12 H12 . 0.9300 ?
C13 C11 . 1.4991(18) ?
C14 C15 . 1.523(3) ?
C14 H14A . 0.9700 ?
C14 H14B . 0.9700 ?
C15 H15A . 0.9600 ?
C15 H15B . 0.9600 ?
C15 H15C . 0.9600 ?
C16 C17 . 1.519(2) ?
C16 H16A . 0.9700 ?
C16 H16B . 0.9700 ?
C17 H17A . 0.9600 ?
C17 H17B . 0.9600 ?
C17 H17C . 0.9600 ?

loop_
_geom_hbond_atom_site_label_D
_geom_hbond_atom_site_label_H
_geom_hbond_atom_site_label_A
_geom_hbond_site_symmetry_A
_geom_hbond_distance_DH
_geom_hbond_distance_HA
_geom_hbond_distance_DA
_geom_hbond_angle_DHA
_geom_hbond_publ_flag
O4 H41 O2 3_655 0.90(2) 1.83(2) 2.666(2) 154(2) yes
O4 H42 O3 2_645 0.89(2) 1.86(2) 2.7290(10) 166(2) yes

loop_
_geom_torsion_atom_site_label_1
_geom_torsion_atom_site_label_2
_geom_torsion_atom_site_label_3
_geom_torsion_atom_site_label_4
_geom_torsion_site_symmetry_1
_geom_torsion_site_symmetry_2
_geom_torsion_site_symmetry_3
_geom_torsion_site_symmetry_4
_geom_torsion
_geom_torsion_publ_flag
O1 Mn1 N1 C8 . . . . -112.21(12) ?
O1 Mn1 N1 C8 3_655 . . . 67.79(12) ?
O1 Mn1 N1 C12 . . . . 66.18(11) ?
O1 Mn1 N1 C12 3_655 . . . -113.82(11) ?
O4 Mn1 O1 C1 3_655 . . . 2.94(12) ?
O4 Mn1 O1 C1 . . . . -177.06(12) ?
O4 Mn1 N1 C8 3_655 . . . -21.92(12) ?
O4 Mn1 N1 C8 . . . . 158.08(12) ?
O4 Mn1 N1 C12 3_655 . . . 156.47(11) ?
O4 Mn1 N1 C12 . . . . -23.53(11) ?
N1 Mn1 O1 C1 3_655 . . . -83.82(12) ?
N1 Mn1 O1 C1 . . . . 96.18(12) ?
Mn1 O1 C1 O2 . . . . -16.0(2) ?
Mn1 O1 C1 C2 . . . . 164.20(9) ?
Mn1 N1 C8 C9 . . . . 177.23(11) ?
C12 N1 C8 C9 . . . . -1.2(2) ?
Mn1 N1 C12 C11 . . . . -177.57(11) ?
C8 N1 C12 C11 . . . . 0.9(2) ?
C14 N2 C13 O3 . . . . -175.90(15) ?
C16 N2 C13 O3 . . . . -3.2(2) ?
C14 N2 C13 C11 . . . . 4.1(2) ?
C16 N2 C13 C11 . . . . 176.82(12) ?
C13 N2 C14 C15 . . . . -108.92(18) ?
C16 N2 C14 C15 . . . . 78.20(18) ?
C13 N2 C16 C17 . . . . -90.68(17) ?
C14 N2 C16 C17 . . . . 82.69(17) ?
C3 C2 C1 O1 . . . . 75.74(18) ?
C3 C2 C1 O2 . . . . -104.05(18) ?
C7 C2 C1 O1 . . . . -100.36(17) ?
C7 C2 C1 O2 . . . . 79.85(19) ?
C1 C2 C3 C4 . . . . -175.23(15) ?
C7 C2 C3 C4 . . . . 1.0(2) ?
C2 C3 C4 C5 . . . . 0.5(3) ?
C3 C4 C5 C6 . . . . -1.1(3) ?
C7 C6 C5 C4 . . . . 0.3(3) ?
C6 C7 C2 C1 . . . . 174.34(14) ?
C6 C7 C2 C3 . . . . -1.8(2) ?
Cl1 C7 C2 C1 . . . . -4.3(2) ?
Cl1 C7 C2 C3 . . . . 179.50(12) ?
C2 C7 C6 C5 . . . . 1.2(2) ?
Cl1 C7 C6 C5 . . . . 179.86(13) ?
N1 C8 C9 C10 . . . . 0.0(2) ?
C8 C9 C10 C11 . . . . 1.5(2) ?
C12 C11 C10 C9 . . . . -1.7(2) ?
C13 C11 C10 C9 . . . . -176.41(13) ?
C10 C11 C12 N1 . . . . 0.5(2) ?
C13 C11 C12 N1 . . . . 175.09(13) ?
O3 C13 C11 C10 . . . . 62.17(19) ?
O3 C13 C11 C12 . . . . -112.38(16) ?
N2 C13 C11 C10 . . . . -117.81(15) ?
N2 C13 C11 C12 . . . . 67.64(19) ?
